data_4517694
loop_
_publ_author_name
'Fast, Caleb D.'
'Jones, Caleb A. H.'
'Schley, Nathan D.'

_publ_section_title
;
 Selectivity and Mechanism of Iridium-Catalyzed Cyclohexyl Methyl Ether
 Cleavage
;
_journal_name_full 'ACS Catalysis'
_journal_page_first 6450
_journal_page_last 6456
_journal_paper_doi 10.1021/acscatal.0c01718
_journal_year 2020
_chemical_absolute_configuration ad
_chemical_formula_moiety 'C25 H44 O2'
_chemical_formula_sum 'C25 H44 O2'
_chemical_formula_weight 376.60
_space_group_crystal_system orthorhombic
_space_group_IT_number 18
_space_group_name_Hall 'P 2 2ab'
_space_group_name_H-M_alt 'P 21 21 2'
_atom_sites_solution_hydrogens geom
_atom_sites_solution_primary dual
_audit_creation_date 2019-08-19
_audit_creation_method
;
Olex2 1.2
(compiled 2018.05.29 svn.r3508 for OlexSys, GUI svn.r5506)
;
_cell_angle_alpha 90
_cell_angle_beta 90
_cell_angle_gamma 90
_cell_formula_units_Z 8
_cell_length_a 42.4084(4)
_cell_length_b 13.60510(10)
_cell_length_c 7.65680(10)
_cell_measurement_reflns_used 19711
_cell_measurement_temperature 100.00(10)
_cell_measurement_theta_max 73.2550
_cell_measurement_theta_min 3.3880
_cell_volume 4417.75(8)
_computing_cell_refinement 'CrysAlisPro 1.171.38.46 (Rigaku OD, 2015)'
_computing_data_collection 'CrysAlisPro 1.171.38.46 (Rigaku OD, 2015)'
_computing_data_reduction 'CrysAlisPro 1.171.38.46 (Rigaku OD, 2015)'
_computing_molecular_graphics 'Olex2 (Dolomanov et al., 2009)'
_computing_publication_material 'Olex2 (Dolomanov et al., 2009)'
_computing_structure_refinement 'ShelXL (Sheldrick, 2015)'
_computing_structure_solution 'ShelXT (Sheldrick, 2015)'
_diffrn_ambient_environment N~2~
_diffrn_ambient_temperature 100.00(10)
_diffrn_detector 'CCD plate'
_diffrn_detector_area_resol_mean 8.1506
_diffrn_detector_type EosS2
_diffrn_measured_fraction_theta_full 1.000
_diffrn_measured_fraction_theta_max 0.995
_diffrn_measurement_details
;
List of Runs (angles in degrees, time in seconds):

  # Type    Start    End  Width  t~exp~   \w     \q     \k     \f   Frames
--------------------------------------------------------------------------
  1  \w    -64.00  29.00   0.75    8.00    --  -37.09  77.00-180.00  124
  2  \w    -54.00  30.00   0.75    8.00    --  -37.09  57.00 150.00  112
  3  \w    -56.00  31.00   0.75    8.00    --  -37.09  38.00 120.00  116
  4  \w    -54.00  30.00   0.75    8.00    --  -37.09  57.00 -60.00  112
  5  \w    -32.00  55.00   0.75    8.00    --   37.09 -38.00  60.00  116
  6  \w    -32.00  55.00   0.75    8.00    --   37.09 -38.00-180.00  116
  7  \w     93.00 177.00   0.75   24.00    --  111.00  61.00-120.00  112
  8  \w     44.00 128.00   0.75   24.00    --  111.00 -61.00 120.00  112
  9  \w     41.00 131.00   0.75   24.00    --  111.00 -30.00-150.00  120
 10  \w     94.00 178.00   0.75   24.00    --  111.00  45.00-180.00  112
 11  \w     44.00 128.00   0.75   24.00    --  111.00 -61.00  60.00  112
 12  \w     84.00 177.00   0.75   24.00    --  111.00  77.00-150.00  124
 13  \w     41.00 131.00   0.75   24.00    --  111.00 -30.00 150.00  120
 14  \w     43.00 127.00   0.75   24.00    --  111.00 -45.00   0.00  112
 15  \w     41.00 131.00   0.75   24.00    --  111.00 -30.00   0.00  120
 16  \w   -104.00 -16.25   0.75    8.00    --  -37.09 -68.00  27.00  117
 17  \w    -54.00  30.00   0.75    8.00    --  -37.09  57.00  30.00  112
 18  \w   -104.00 -20.00   0.75    8.00    --  -37.09 -57.00 150.00  112
 19  \w   -104.00 -20.00   0.75    8.00    --  -37.09 -57.00  90.00  112
 20  \w   -105.00 -11.25   0.75    8.00    --  -37.09 -77.00 -90.00  125
 21  \w     43.00 136.75   0.75   24.00    --  111.00 -77.00 -90.00  125
 22  \w     73.00 178.00   0.75   24.00    --  111.00  15.00  30.00  140
 23  \w     90.00 115.50   0.75   24.00    --  111.00  30.00 -60.00   34
 24  \w     73.00 178.00   0.75   24.00    --  111.00  15.00 120.00  140
;
_diffrn_measurement_device 'four-circle diffractometer'
_diffrn_measurement_device_type 'SuperNova, Dual, Cu at zero, EosS2'
_diffrn_measurement_method '\w scans'
_diffrn_orient_matrix_type 'CrysAlisPro convention (1999,Acta A55,543-557)'
_diffrn_orient_matrix_UB_11 0.0081481000
_diffrn_orient_matrix_UB_12 -0.0056752000
_diffrn_orient_matrix_UB_13 -0.1958664000
_diffrn_orient_matrix_UB_21 0.0229093000
_diffrn_orient_matrix_UB_22 0.0870463000
_diffrn_orient_matrix_UB_23 0.0212755000
_diffrn_orient_matrix_UB_31 0.0269823000
_diffrn_orient_matrix_UB_32 -0.0721866000
_diffrn_orient_matrix_UB_33 0.0410824000
_diffrn_radiation_monochromator mirror
_diffrn_radiation_probe x-ray
_diffrn_radiation_type CuK\a
_diffrn_radiation_wavelength 1.54184
_diffrn_reflns_av_R_equivalents 0.0344
_diffrn_reflns_av_unetI/netI 0.0254
_diffrn_reflns_Laue_measured_fraction_full 1.000
_diffrn_reflns_Laue_measured_fraction_max 0.995
_diffrn_reflns_limit_h_max 51
_diffrn_reflns_limit_h_min -47
_diffrn_reflns_limit_k_max 16
_diffrn_reflns_limit_k_min -16
_diffrn_reflns_limit_l_max 9
_diffrn_reflns_limit_l_min -9
_diffrn_reflns_number 42891
_diffrn_reflns_point_group_measured_fraction_full 1.000
_diffrn_reflns_point_group_measured_fraction_max 0.990
_diffrn_reflns_theta_full 67.684
_diffrn_reflns_theta_max 73.422
_diffrn_reflns_theta_min 3.412
_diffrn_source 'micro-focus sealed X-ray tube'
_diffrn_source_type 'SuperNova (Cu) X-ray Source'
_exptl_absorpt_coefficient_mu 0.522
_exptl_absorpt_correction_T_max 1.000
_exptl_absorpt_correction_T_min 0.894
_exptl_absorpt_correction_type gaussian
_exptl_absorpt_process_details
;
CrysAlisPro 1.171.38.46 (Rigaku Oxford Diffraction, 2015)
Numerical absorption correction based on gaussian integration over
			a multifaceted crystal model
Empirical absorption correction using spherical harmonics,
 implemented in SCALE3 ABSPACK scaling algorithm.
;
_exptl_crystal_colour colourless
_exptl_crystal_colour_primary colourless
_exptl_crystal_density_diffrn 1.132
_exptl_crystal_description block
_exptl_crystal_F_000 1680
_exptl_crystal_size_max 0.112
_exptl_crystal_size_mid 0.046
_exptl_crystal_size_min 0.041
_refine_diff_density_max 0.187
_refine_diff_density_min -0.128
_refine_diff_density_rms 0.030
_refine_ls_abs_structure_details
;
 Flack x determined using 3448 quotients [(I+)-(I-)]/[(I+)+(I-)]
 (Parsons, Flack and Wagner, Acta Cryst. B69 (2013) 249-259).
;
_refine_ls_abs_structure_Flack 0.03(8)
_refine_ls_extinction_method none
_refine_ls_goodness_of_fit_ref 1.048
_refine_ls_hydrogen_treatment constr
_refine_ls_matrix_type full
_refine_ls_number_parameters 555
_refine_ls_number_reflns 8833
_refine_ls_number_restraints 0
_refine_ls_restrained_S_all 1.048
_refine_ls_R_factor_all 0.0361
_refine_ls_R_factor_gt 0.0338
_refine_ls_shift/su_max 0.000
_refine_ls_shift/su_mean 0.000
_refine_ls_structure_factor_coef Fsqd
_refine_ls_weighting_details 'w=1/[\s^2^(Fo^2^)+(0.0480P)^2^+0.5624P] where P=(Fo^2^+2Fc^2^)/3'
_refine_ls_weighting_scheme calc
_refine_ls_wR_factor_gt 0.0857
_refine_ls_wR_factor_ref 0.0871
_reflns_Friedel_coverage 0.756
_reflns_Friedel_fraction_full 1.000
_reflns_Friedel_fraction_max 0.983
_reflns_number_gt 8411
_reflns_number_total 8833
_reflns_threshold_expression 'I > 2\s(I)'
_cod_data_source_file cs0c01718_si_002.cif
_cod_data_source_block 17a
_cod_depositor_comments 'Adding full bibliography for 4517689--4517702.cif.'
_cod_database_code 4517694
_shelx_shelxl_version_number 2018/1
_chemical_oxdiff_formula C28H42O2
_shelx_space_group_comment
;
The symmetry employed for this shelxl refinement is uniquely defined
by the following loop, which should always be used as a source of
symmetry information in preference to the above space-group names.
They are only intended as comments.
;
_reflns_odcompleteness_completeness 99.96
_reflns_odcompleteness_iscentric 1
_reflns_odcompleteness_theta 68.13
_olex2_refinement_description
;
1. Fixed Uiso
 At 1.2 times of:
  All C(H) groups, All C(H,H) groups, All C(H,H,H,H) groups
 At 1.5 times of:
  All C(H,H,H) groups, All O(H) groups
2. Others
 Sof(O1)=Sof(H1)=Sof(H20)=Sof(C22)=Sof(H22C)=Sof(H22D)=Sof(C23)=Sof(H23A)=
 Sof(H23B)=Sof(C24)=Sof(H24C)=Sof(H24D)=1-FVAR(1)
 Sof(H20A)=Sof(O1A)=Sof(H1AA)=Sof(C22A)=Sof(H22A)=Sof(H22B)=Sof(C23A)=
 Sof(H23C)=Sof(H23D)=Sof(C24A)=Sof(H24A)=Sof(H24B)=FVAR(1)
 Sof(H22G)=Sof(H22H)=Sof(H24G)=Sof(H24H)=Sof(O1C)=Sof(H1C)=Sof(C23C)=Sof(H23E)=
 Sof(H23F)=1-FVAR(2)
 Sof(O1B)=Sof(H1BC)=Sof(H22E)=Sof(H22F)=Sof(C23B)=Sof(H23G)=Sof(H23H)=
 Sof(H24E)=Sof(H24F)=FVAR(2)
3.a Ternary CH refined with riding coordinates:
 C5(H5), C7(H7), C8(H8), C9(H9), C14(H14), C17(H17), C20(H20A), C20(H20),
 C5B(H5B), C7B(H7B), C8B(H8B), C9B(H9B), C14B(H14B), C17B(H17B), C20B(H20B)
3.b Secondary CH2 refined with riding coordinates:
 C1(H1A,H1B), C2(H2A,H2B), C3(H3A,H3B), C4(H4A,H4B), C6(H6A,H6B), C11(H11A,
 H11B), C12(H12A,H12B), C15(H15A,H15B), C16(H16A,H16B), C22(H22C,H22D),
 C23(H23A,H23B), C24(H24C,H24D), C22A(H22A,H22B), C23A(H23C,H23D), C24A(H24A,
 H24B), C1B(H1BA,H1BB), C2B(H2BA,H2BB), C3B(H3BA,H3BB), C4B(H4BA,H4BB),
 C6B(H6BA,H6BB), C11B(H11C,H11D), C12B(H12C,H12D), C15B(H15C,H15D), C16B(H16C,
 H16D), C22B(H22G,H22H), C22B(H22E,H22F), C23B(H23G,H23H), C24B(H24G,H24H),
 C24B(H24E,H24F), C23C(H23E,H23F)
3.c Idealised Me refined as rotating group:
 C18(H18A,H18B,H18C), C19(H19A,H19B,H19C), C21(H21A,H21B,H21C), C25(H25A,H25B,
 H25C), C18B(H18D,H18E,H18F), C19B(H19D,H19E,H19F), C21B(H21D,H21E,H21F),
 C25B(H25D,H25E,H25F)
3.d Idealised tetrahedral OH refined as rotating group:
 O1(H1), O1A(H1AA), O1B(H1BC), O1C(H1C)
;
_olex2_date_sample_data_collection 2019-08-16
_olex2_exptl_crystal_mounting_method 'mounted in a polyimide loop'
_olex2_submission_special_instructions 'No special instructions were received'
_oxdiff_exptl_absorpt_empirical_details
;
Empirical correction (ABSPACK) includes:
- Absorption correction using spherical harmonics
- Frame scaling
;
_oxdiff_exptl_absorpt_empirical_full_max 1.398
_oxdiff_exptl_absorpt_empirical_full_min 0.886

loop_
_space_group_symop_operation_xyz
'x, y, z'
'-x, -y, z'
'-x+1/2, y+1/2, -z'
'x+1/2, -y+1/2, -z'

loop_
_atom_site_label
_atom_site_type_symbol
_atom_site_fract_x
_atom_site_fract_y
_atom_site_fract_z
_atom_site_U_iso_or_equiv
_atom_site_adp_type
_atom_site_occupancy
_atom_site_site_symmetry_order
_atom_site_calc_flag
_atom_site_refinement_flags_posn
_atom_site_refinement_flags_adp
_atom_site_refinement_flags_occupancy
_atom_site_disorder_assembly
_atom_site_disorder_group
O1 O 0.50605(6) 0.0875(2) 0.3913(4) 0.0285(7) Uani 0.514(3) 1 d . . P A 1
H1 H 0.492365 0.068307 0.458929 0.043 Uiso 0.514(3) 1 calc GR . P A 1
O2 O 0.43244(3) 0.67127(10) 0.19673(17) 0.0232(3) Uani 1 1 d . . . . .
C1 C 0.35159(4) 0.69618(14) 0.6383(2) 0.0214(4) Uani 1 1 d . . . . .
H1A H 0.329683 0.715006 0.623686 0.026 Uiso 1 1 calc R . . . .
H1B H 0.352855 0.653809 0.739899 0.026 Uiso 1 1 calc R . . . .
C2 C 0.37097(4) 0.78827(15) 0.6728(2) 0.0246(4) Uani 1 1 d . . . . .
H2A H 0.392687 0.770205 0.696155 0.030 Uiso 1 1 calc R . . . .
H2B H 0.362776 0.822018 0.774780 0.030 Uiso 1 1 calc R . . . .
C3 C 0.36959(4) 0.85668(14) 0.5144(3) 0.0266(4) Uani 1 1 d . . . . .
H3A H 0.348145 0.879746 0.498133 0.032 Uiso 1 1 calc R . . . .
H3B H 0.382942 0.913422 0.534770 0.032 Uiso 1 1 calc R . . . .
C4 C 0.38054(4) 0.80323(14) 0.3504(2) 0.0238(4) Uani 1 1 d . . . . .
H4A H 0.402822 0.788401 0.361553 0.029 Uiso 1 1 calc R . . . .
H4B H 0.377975 0.846538 0.250807 0.029 Uiso 1 1 calc R . . . .
C5 C 0.36251(4) 0.70745(13) 0.3158(2) 0.0198(3) Uani 1 1 d . . . . .
H5 H 0.340560 0.725780 0.292475 0.024 Uiso 1 1 calc R . . . .
C6 C 0.37481(4) 0.65569(14) 0.1506(2) 0.0216(4) Uani 1 1 d . . . . .
H6A H 0.359364 0.607312 0.113870 0.026 Uiso 1 1 calc R . . . .
H6B H 0.376679 0.703918 0.057851 0.026 Uiso 1 1 calc R . . . .
C7 C 0.40674(4) 0.60428(14) 0.1735(2) 0.0209(4) Uani 1 1 d . . . . .
H7 H 0.410878 0.564525 0.069293 0.025 Uiso 1 1 calc R . . . .
C8 C 0.40630(4) 0.53624(13) 0.3325(2) 0.0185(3) Uani 1 1 d . . . . .
H8 H 0.391053 0.483689 0.309434 0.022 Uiso 1 1 calc R . . . .
C9 C 0.39554(4) 0.59121(13) 0.4991(2) 0.0190(3) Uani 1 1 d . . . . .
H9 H 0.410208 0.646086 0.515692 0.023 Uiso 1 1 calc R . . . .
C10 C 0.36206(4) 0.63700(13) 0.4758(2) 0.0187(3) Uani 1 1 d . . . . .
C11 C 0.39817(4) 0.52589(16) 0.6627(2) 0.0262(4) Uani 1 1 d . . . . .
H11A H 0.394508 0.566104 0.765340 0.031 Uiso 1 1 calc R . . . .
H11B H 0.381737 0.476363 0.658540 0.031 Uiso 1 1 calc R . . . .
C12 C 0.43026(4) 0.47430(14) 0.6819(2) 0.0230(4) Uani 1 1 d . . . . .
H12A H 0.446478 0.523119 0.703143 0.028 Uiso 1 1 calc R . . . .
H12B H 0.429615 0.430475 0.781754 0.028 Uiso 1 1 calc R . . . .
C13 C 0.43868(4) 0.41526(13) 0.5176(2) 0.0180(3) Uani 1 1 d . . . . .
C14 C 0.43835(4) 0.48864(13) 0.3634(2) 0.0175(3) Uani 1 1 d . . . . .
H14 H 0.452917 0.541781 0.394315 0.021 Uiso 1 1 calc R . . . .
C15 C 0.45357(4) 0.43220(14) 0.2126(2) 0.0208(4) Uani 1 1 d . . . . .
H15A H 0.463554 0.476809 0.130704 0.025 Uiso 1 1 calc R . . . .
H15B H 0.438070 0.392930 0.150899 0.025 Uiso 1 1 calc R . . . .
C16 C 0.47832(4) 0.36607(13) 0.3034(2) 0.0210(3) Uani 1 1 d . . . . .
H16A H 0.499464 0.386727 0.272046 0.025 Uiso 1 1 calc R . . . .
H16B H 0.475565 0.298137 0.268167 0.025 Uiso 1 1 calc R . . . .
C17 C 0.47314(4) 0.37688(12) 0.5043(2) 0.0175(3) Uani 1 1 d . . . . .
H17 H 0.487001 0.429805 0.544802 0.021 Uiso 1 1 calc R . . . .
C18 C 0.41559(4) 0.32995(15) 0.4920(3) 0.0285(4) Uani 1 1 d . . . . .
H18A H 0.394644 0.355402 0.477183 0.043 Uiso 1 1 calc GR . . . .
H18B H 0.416162 0.287841 0.592527 0.043 Uiso 1 1 calc GR . . . .
H18C H 0.421482 0.293121 0.390134 0.043 Uiso 1 1 calc GR . . . .
C19 C 0.33682(4) 0.55676(14) 0.4476(2) 0.0237(4) Uani 1 1 d . . . . .
H19A H 0.316721 0.587180 0.427379 0.036 Uiso 1 1 calc GR . . . .
H19B H 0.335597 0.515889 0.549616 0.036 Uiso 1 1 calc GR . . . .
H19C H 0.342436 0.517340 0.348424 0.036 Uiso 1 1 calc GR . . . .
C20 C 0.48208(5) 0.28395(14) 0.6063(3) 0.0242(4) Uani 1 1 d . . . . .
H20A H 0.466560 0.234986 0.568549 0.029 Uiso 0.486(3) 1 calc R . P A 2
H20 H 0.470880 0.226634 0.559780 0.029 Uiso 0.514(3) 1 calc R . P A 1
C21 C 0.47640(5) 0.29387(15) 0.8032(3) 0.0274(4) Uani 1 1 d . . . . .
H21A H 0.485006 0.355060 0.843528 0.041 Uiso 1 1 calc GR . . . .
H21B H 0.486493 0.240453 0.863071 0.041 Uiso 1 1 calc GR . . . .
H21C H 0.454159 0.292312 0.826233 0.041 Uiso 1 1 calc GR . . . .
C22 C 0.52041(12) 0.2705(4) 0.5830(7) 0.0189(10) Uani 0.514(3) 1 d . . P A 1
H22C H 0.525899 0.282785 0.461962 0.023 Uiso 0.514(3) 1 calc R . P A 1
H22D H 0.531019 0.319617 0.653656 0.023 Uiso 0.514(3) 1 calc R . P A 1
C23 C 0.53259(8) 0.1687(3) 0.6348(5) 0.0220(8) Uani 0.514(3) 1 d . . P A 1
H23A H 0.553281 0.175645 0.687396 0.026 Uiso 0.514(3) 1 calc R . P A 1
H23B H 0.518608 0.140900 0.722007 0.026 Uiso 0.514(3) 1 calc R . P A 1
C24 C 0.53485(10) 0.0988(3) 0.4827(7) 0.0262(9) Uani 0.514(3) 1 d . . P A 1
H24C H 0.550785 0.122682 0.402281 0.031 Uiso 0.514(3) 1 calc R . P A 1
H24D H 0.541644 0.035099 0.525137 0.031 Uiso 0.514(3) 1 calc R . P A 1
C25 C 0.44148(5) 0.72073(18) 0.0421(3) 0.0361(5) Uani 1 1 d . . . . .
H25A H 0.445233 0.673538 -0.048728 0.054 Uiso 1 1 calc GR . . . .
H25B H 0.460393 0.757596 0.063349 0.054 Uiso 1 1 calc GR . . . .
H25C H 0.424933 0.764611 0.006862 0.054 Uiso 1 1 calc GR . . . .
O1A O 0.54331(6) -0.02282(19) 0.5881(4) 0.0226(7) Uani 0.486(3) 1 d . . P A 2
H1AA H 0.538198 -0.035291 0.689010 0.034 Uiso 0.486(3) 1 calc GR . P A 2
C22A C 0.51207(13) 0.2396(4) 0.5656(8) 0.0214(11) Uani 0.486(3) 1 d . . P A 2
H22A H 0.528385 0.272437 0.632524 0.026 Uiso 0.486(3) 1 calc R . P A 2
H22B H 0.516588 0.250046 0.442801 0.026 Uiso 0.486(3) 1 calc R . P A 2
C23A C 0.51345(9) 0.1302(3) 0.6037(6) 0.0264(9) Uani 0.486(3) 1 d . . P A 2
H23C H 0.508559 0.120108 0.726214 0.032 Uiso 0.486(3) 1 calc R . P A 2
H23D H 0.497151 0.097717 0.536064 0.032 Uiso 0.486(3) 1 calc R . P A 2
C24A C 0.54456(10) 0.0811(3) 0.5647(7) 0.0226(9) Uani 0.486(3) 1 d . . P A 2
H24A H 0.550568 0.095379 0.445166 0.027 Uiso 0.486(3) 1 calc R . P A 2
H24B H 0.560643 0.108161 0.640891 0.027 Uiso 0.486(3) 1 calc R . P A 2
O1B O 0.48698(7) 0.0801(3) 0.0652(4) 0.0361(9) Uani 0.509(4) 1 d . . P B 1
H1BC H 0.495391 0.078359 0.161604 0.054 Uiso 0.509(4) 1 calc GR . P B 1
O2B O 0.25879(3) 0.24418(10) 0.29856(17) 0.0240(3) Uani 1 1 d . . . . .
C1B C 0.23621(4) 0.47219(14) -0.1694(3) 0.0260(4) Uani 1 1 d . . . . .
H1BA H 0.225944 0.535771 -0.162212 0.031 Uiso 1 1 calc R . . . .
H1BB H 0.249944 0.473316 -0.270737 0.031 Uiso 1 1 calc R . . . .
C2B C 0.21110(4) 0.39398(15) -0.1977(3) 0.0281(4) Uani 1 1 d . . . . .
H2BA H 0.221074 0.330544 -0.214781 0.034 Uiso 1 1 calc R . . . .
H2BB H 0.199008 0.409342 -0.301726 0.034 Uiso 1 1 calc R . . . .
C3B C 0.18914(4) 0.38936(15) -0.0400(3) 0.0280(4) Uani 1 1 d . . . . .
H3BA H 0.177732 0.450863 -0.029408 0.034 Uiso 1 1 calc R . . . .
H3BB H 0.173887 0.337048 -0.056340 0.034 Uiso 1 1 calc R . . . .
C4B C 0.20794(4) 0.37074(15) 0.1261(3) 0.0250(4) Uani 1 1 d . . . . .
H4BA H 0.217190 0.305623 0.120309 0.030 Uiso 1 1 calc R . . . .
H4BB H 0.193718 0.372151 0.225317 0.030 Uiso 1 1 calc R . . . .
C5B C 0.23428(4) 0.44653(14) 0.1552(2) 0.0226(4) Uani 1 1 d . . . . .
H5B H 0.223944 0.510269 0.171818 0.027 Uiso 1 1 calc R . . . .
C6B C 0.25252(4) 0.42460(14) 0.3241(2) 0.0241(4) Uani 1 1 d . . . . .
H6BA H 0.264671 0.482317 0.355728 0.029 Uiso 1 1 calc R . . . .
H6BB H 0.237477 0.412604 0.417179 0.029 Uiso 1 1 calc R . . . .
C7B C 0.27486(4) 0.33649(14) 0.3119(2) 0.0219(3) Uani 1 1 d . . . . .
H7B H 0.288061 0.335323 0.416911 0.026 Uiso 1 1 calc R . . . .
C8B C 0.29640(4) 0.34435(13) 0.1522(2) 0.0192(3) Uani 1 1 d . . . . .
H8B H 0.310769 0.399716 0.171325 0.023 Uiso 1 1 calc R . . . .
C9B C 0.27792(4) 0.36452(13) -0.0181(2) 0.0185(3) Uani 1 1 d . . . . .
H9B H 0.263771 0.308470 -0.036124 0.022 Uiso 1 1 calc R . . . .
C10B C 0.25673(4) 0.45796(13) -0.0044(2) 0.0210(4) Uani 1 1 d . . . . .
C11B C 0.30085(4) 0.36647(14) -0.1739(2) 0.0230(4) Uani 1 1 d . . . . .
H11C H 0.314289 0.423873 -0.163470 0.028 Uiso 1 1 calc R . . . .
H11D H 0.288771 0.373214 -0.280747 0.028 Uiso 1 1 calc R . . . .
C12B C 0.32181(4) 0.27444(14) -0.1882(2) 0.0226(4) Uani 1 1 d . . . . .
H12C H 0.308692 0.217728 -0.213003 0.027 Uiso 1 1 calc R . . . .
H12D H 0.336398 0.282591 -0.284743 0.027 Uiso 1 1 calc R . . . .
C13B C 0.34051(4) 0.25588(13) -0.0197(2) 0.0186(3) Uani 1 1 d . . . . .
C14B C 0.31628(4) 0.25219(13) 0.1305(2) 0.0194(3) Uani 1 1 d . . . . .
H14B H 0.301499 0.199505 0.100324 0.023 Uiso 1 1 calc R . . . .
C15B C 0.33502(4) 0.21466(15) 0.2874(2) 0.0245(4) Uani 1 1 d . . . . .
H15C H 0.321473 0.179755 0.368497 0.029 Uiso 1 1 calc R . . . .
H15D H 0.345227 0.268446 0.348441 0.029 Uiso 1 1 calc R . . . .
C16B C 0.35963(4) 0.14475(14) 0.2056(2) 0.0247(4) Uani 1 1 d . . . . .
H16C H 0.355996 0.077772 0.244031 0.030 Uiso 1 1 calc R . . . .
H16D H 0.380765 0.164028 0.239897 0.030 Uiso 1 1 calc R . . . .
C17B C 0.35576(4) 0.15248(13) 0.0038(2) 0.0205(3) Uani 1 1 d . . . . .
H17B H 0.339736 0.104146 -0.029692 0.025 Uiso 1 1 calc R . . . .
C18B C 0.36559(4) 0.33648(13) 0.0056(3) 0.0232(4) Uani 1 1 d . . . . .
H18D H 0.355426 0.399306 0.015017 0.035 Uiso 1 1 calc GR . . . .
H18E H 0.379639 0.336808 -0.092692 0.035 Uiso 1 1 calc GR . . . .
H18F H 0.377344 0.323583 0.110300 0.035 Uiso 1 1 calc GR . . . .
C19B C 0.27650(5) 0.55226(14) 0.0158(3) 0.0280(4) Uani 1 1 d . . . . .
H19D H 0.262790 0.606864 0.038939 0.042 Uiso 1 1 calc GR . . . .
H19E H 0.288018 0.564197 -0.090082 0.042 Uiso 1 1 calc GR . . . .
H19F H 0.291021 0.544491 0.110958 0.042 Uiso 1 1 calc GR . . . .
C20B C 0.38586(4) 0.12654(13) -0.0987(3) 0.0230(4) Uani 1 1 d . . . . .
H20B H 0.401504 0.178281 -0.078222 0.028 Uiso 1 1 calc R . . . .
C21B C 0.37938(5) 0.12078(15) -0.2961(3) 0.0284(4) Uani 1 1 d . . . . .
H21D H 0.362950 0.073784 -0.317773 0.043 Uiso 1 1 calc GR . . . .
H21E H 0.398224 0.100792 -0.355790 0.043 Uiso 1 1 calc GR . . . .
H21F H 0.372911 0.184164 -0.337980 0.043 Uiso 1 1 calc GR . . . .
C22B C 0.40027(5) 0.02697(14) -0.0410(3) 0.0286(4) Uani 1 1 d . . . . .
H22G H 0.382800 -0.016372 -0.013585 0.034 Uiso 0.491(4) 1 calc R . P B 2
H22H H 0.410763 -0.000667 -0.142300 0.034 Uiso 0.491(4) 1 calc R . P B 2
H22E H 0.391643 -0.025391 -0.112468 0.034 Uiso 0.509(4) 1 calc R . P B 1
H22F H 0.394586 0.013997 0.079519 0.034 Uiso 0.509(4) 1 calc R . P B 1
C23B C 0.43743(10) 0.0278(3) -0.0590(6) 0.0319(10) Uani 0.509(4) 1 d . . P B 1
H23G H 0.445051 -0.039362 -0.061767 0.038 Uiso 0.509(4) 1 calc R . P B 1
H23H H 0.443122 0.058694 -0.168800 0.038 Uiso 0.509(4) 1 calc R . P B 1
C24B C 0.45306(4) 0.08098(16) 0.0860(3) 0.0275(4) Uani 1 1 d . . . . .
H24G H 0.447635 0.149987 0.075470 0.033 Uiso 0.491(4) 1 calc R . P B 2
H24H H 0.466192 0.073205 0.188819 0.033 Uiso 0.491(4) 1 calc R . P B 2
H24E H 0.445633 0.148395 0.088850 0.033 Uiso 0.509(4) 1 calc R . P B 1
H24F H 0.447520 0.050241 0.196135 0.033 Uiso 0.509(4) 1 calc R . P B 1
C25B C 0.24589(5) 0.21047(17) 0.4577(3) 0.0321(4) Uani 1 1 d . . . . .
H25D H 0.237502 0.145543 0.441864 0.048 Uiso 1 1 calc GR . . . .
H25E H 0.229330 0.254009 0.494073 0.048 Uiso 1 1 calc GR . . . .
H25F H 0.262068 0.208952 0.545368 0.048 Uiso 1 1 calc GR . . . .
O1C O 0.47052(7) 0.0504(2) -0.0672(3) 0.0276(8) Uani 0.491(4) 1 d . . P B 2
H1C H 0.482482 0.005351 -0.041006 0.041 Uiso 0.491(4) 1 calc GR . P B 2
C23C C 0.42298(9) 0.0206(3) 0.1078(6) 0.0271(9) Uani 0.491(4) 1 d . . P B 2
H23E H 0.428802 -0.047793 0.124030 0.032 Uiso 0.491(4) 1 calc R . P B 2
H23F H 0.412340 0.042037 0.213296 0.032 Uiso 0.491(4) 1 calc R . P B 2

loop_
_atom_site_aniso_label
_atom_site_aniso_U_11
_atom_site_aniso_U_22
_atom_site_aniso_U_33
_atom_site_aniso_U_23
_atom_site_aniso_U_13
_atom_site_aniso_U_12
O1 0.0292(14) 0.0318(15) 0.0244(13) -0.0019(11) 0.0003(11) -0.0079(11)
O2 0.0228(6) 0.0305(7) 0.0163(6) 0.0057(5) 0.0007(5) 0.0012(5)
C1 0.0182(8) 0.0286(9) 0.0172(8) -0.0005(7) -0.0004(6) 0.0032(7)
C2 0.0209(8) 0.0324(10) 0.0205(9) -0.0084(8) -0.0011(7) 0.0035(7)
C3 0.0245(9) 0.0252(9) 0.0302(10) -0.0046(8) -0.0024(8) 0.0008(7)
C4 0.0235(8) 0.0256(9) 0.0223(9) 0.0011(7) -0.0020(7) -0.0006(7)
C5 0.0184(7) 0.0246(9) 0.0165(8) -0.0005(7) -0.0032(6) 0.0017(6)
C6 0.0234(8) 0.0278(9) 0.0136(8) 0.0012(7) -0.0039(6) 0.0017(7)
C7 0.0223(8) 0.0277(9) 0.0128(7) -0.0007(7) -0.0009(7) 0.0029(7)
C8 0.0196(8) 0.0222(8) 0.0136(7) -0.0003(7) -0.0022(6) 0.0013(6)
C9 0.0196(8) 0.0245(8) 0.0130(8) -0.0007(7) -0.0016(6) 0.0023(6)
C10 0.0171(7) 0.0240(8) 0.0149(8) -0.0008(7) -0.0012(6) 0.0007(6)
C11 0.0265(9) 0.0387(11) 0.0133(8) 0.0023(8) 0.0024(7) 0.0106(8)
C12 0.0257(8) 0.0306(9) 0.0128(8) 0.0024(7) -0.0013(7) 0.0078(7)
C13 0.0192(8) 0.0201(8) 0.0148(8) 0.0012(7) -0.0013(6) -0.0010(6)
C14 0.0201(8) 0.0199(8) 0.0125(7) 0.0002(6) -0.0011(6) 0.0012(6)
C15 0.0241(8) 0.0242(9) 0.0141(8) -0.0022(7) -0.0004(7) 0.0023(7)
C16 0.0251(8) 0.0209(8) 0.0171(8) -0.0017(7) 0.0013(7) 0.0027(7)
C17 0.0201(8) 0.0161(8) 0.0163(8) 0.0002(6) -0.0006(6) -0.0002(6)
C18 0.0260(9) 0.0330(10) 0.0266(10) 0.0034(8) -0.0026(8) -0.0094(8)
C19 0.0219(8) 0.0276(9) 0.0217(9) 0.0009(7) -0.0015(7) -0.0014(7)
C20 0.0346(10) 0.0172(8) 0.0208(9) 0.0027(7) 0.0011(8) 0.0020(7)
C21 0.0342(10) 0.0267(9) 0.0212(9) 0.0071(8) 0.0027(8) 0.0095(8)
C22 0.016(2) 0.018(3) 0.023(2) 0.0023(19) -0.0027(17) -0.0005(17)
C23 0.0178(17) 0.0225(18) 0.0256(18) 0.0012(14) -0.0012(13) -0.0012(15)
C24 0.0227(19) 0.023(2) 0.033(2) 0.0023(18) 0.0026(19) -0.0022(15)
C25 0.0341(11) 0.0497(13) 0.0246(10) 0.0117(9) 0.0046(8) -0.0041(9)
O1A 0.0242(13) 0.0174(13) 0.0262(14) 0.0007(10) -0.0014(11) 0.0015(10)
C22A 0.023(3) 0.019(3) 0.022(2) 0.000(2) -0.002(2) -0.0044(19)
C23A 0.024(2) 0.0203(19) 0.035(2) 0.0011(17) 0.0029(17) -0.0002(16)
C24A 0.0215(19) 0.0191(19) 0.027(2) 0.0042(17) 0.0008(17) -0.0002(15)
O1B 0.0253(14) 0.0497(19) 0.0334(17) 0.0026(14) 0.0021(12) 0.0104(13)
O2B 0.0268(6) 0.0258(7) 0.0194(6) -0.0005(5) 0.0051(5) -0.0042(5)
C1B 0.0275(9) 0.0278(9) 0.0226(9) 0.0006(8) -0.0020(7) 0.0065(8)
C2B 0.0264(9) 0.0351(11) 0.0227(9) -0.0084(8) -0.0052(8) 0.0070(8)
C3B 0.0200(8) 0.0337(10) 0.0305(10) -0.0110(8) -0.0022(8) 0.0023(7)
C4B 0.0201(8) 0.0302(10) 0.0246(9) -0.0061(8) 0.0025(7) -0.0013(7)
C5B 0.0225(8) 0.0230(9) 0.0224(9) -0.0076(7) 0.0007(7) 0.0008(7)
C6B 0.0249(9) 0.0281(9) 0.0192(8) -0.0078(7) 0.0028(7) -0.0036(7)
C7B 0.0238(8) 0.0276(9) 0.0145(8) -0.0037(7) 0.0003(7) -0.0034(7)
C8B 0.0206(8) 0.0225(8) 0.0144(8) -0.0009(6) 0.0002(6) -0.0044(7)
C9B 0.0204(8) 0.0211(8) 0.0140(8) -0.0012(6) 0.0000(6) -0.0015(6)
C10B 0.0231(8) 0.0200(8) 0.0197(8) -0.0025(7) 0.0004(7) -0.0002(7)
C11B 0.0255(8) 0.0293(9) 0.0142(8) 0.0027(7) 0.0009(7) 0.0041(7)
C12B 0.0243(8) 0.0290(10) 0.0144(8) -0.0013(7) 0.0007(7) 0.0034(7)
C13B 0.0187(8) 0.0203(8) 0.0168(8) -0.0012(7) 0.0002(7) -0.0015(6)
C14B 0.0211(8) 0.0224(8) 0.0147(8) 0.0002(7) -0.0005(6) -0.0029(7)
C15B 0.0257(9) 0.0300(10) 0.0179(8) 0.0018(7) 0.0004(7) 0.0011(7)
C16B 0.0256(9) 0.0267(9) 0.0218(9) 0.0039(8) -0.0006(7) 0.0024(7)
C17B 0.0197(8) 0.0205(8) 0.0213(8) 0.0010(7) 0.0000(7) -0.0025(6)
C18B 0.0223(8) 0.0207(8) 0.0268(9) -0.0004(7) 0.0013(7) -0.0025(7)
C19B 0.0318(10) 0.0222(9) 0.0300(10) -0.0012(8) 0.0015(8) -0.0020(7)
C20B 0.0214(8) 0.0187(8) 0.0290(9) -0.0004(7) 0.0019(7) -0.0008(7)
C21B 0.0311(10) 0.0270(10) 0.0270(10) -0.0030(8) 0.0049(8) 0.0015(8)
C22B 0.0267(9) 0.0224(9) 0.0367(11) 0.0014(8) 0.0034(8) 0.0013(7)
C23B 0.034(2) 0.026(2) 0.036(2) -0.0040(16) 0.0031(17) 0.0074(16)
C24B 0.0250(9) 0.0308(10) 0.0266(9) 0.0019(8) 0.0034(8) 0.0072(8)
C25B 0.0345(10) 0.0373(11) 0.0245(10) 0.0028(8) 0.0080(8) -0.0062(9)
O1C 0.0292(15) 0.0313(16) 0.0224(14) -0.0008(11) 0.0017(11) 0.0063(11)
C23C 0.0284(19) 0.0234(19) 0.029(2) 0.0096(16) 0.0020(17) 0.0077(15)

loop_
_atom_type_symbol
_atom_type_description
_atom_type_scat_dispersion_real
_atom_type_scat_dispersion_imag
_atom_type_scat_source
C C 0.0181 0.0091 'International Tables Vol C Tables 4.2.6.8 and 6.1.1.4'
H H 0.0000 0.0000 'International Tables Vol C Tables 4.2.6.8 and 6.1.1.4'
O O 0.0492 0.0322 'International Tables Vol C Tables 4.2.6.8 and 6.1.1.4'

loop_
_exptl_crystal_face_index_h
_exptl_crystal_face_index_k
_exptl_crystal_face_index_l
_exptl_crystal_face_perp_dist
-23 4 1 0.0229
23 -4 -1 0.0229
7 -1 5 0.0556
-14 3 -4 0.0389
11 8 0 0.0284
-11 -8 0 0.0124

loop_
_geom_angle_atom_site_label_1
_geom_angle_atom_site_label_2
_geom_angle_atom_site_label_3
_geom_angle
_geom_angle_site_symmetry_1
_geom_angle_site_symmetry_3
_geom_angle_publ_flag
C24 O1 H1 109.5 . . ?
C25 O2 C7 113.90(15) . . ?
H1A C1 H1B 107.6 . . ?
C2 C1 H1A 108.7 . . ?
C2 C1 H1B 108.7 . . ?
C2 C1 C10 114.41(14) . . ?
C10 C1 H1A 108.7 . . ?
C10 C1 H1B 108.7 . . ?
C1 C2 H2A 109.7 . . ?
C1 C2 H2B 109.7 . . ?
C1 C2 C3 110.02(15) . . ?
H2A C2 H2B 108.2 . . ?
C3 C2 H2A 109.7 . . ?
C3 C2 H2B 109.7 . . ?
C2 C3 H3A 109.5 . . ?
C2 C3 H3B 109.5 . . ?
H3A C3 H3B 108.1 . . ?
C4 C3 C2 110.57(15) . . ?
C4 C3 H3A 109.5 . . ?
C4 C3 H3B 109.5 . . ?
C3 C4 H4A 108.9 . . ?
C3 C4 H4B 108.9 . . ?
C3 C4 C5 113.33(15) . . ?
H4A C4 H4B 107.7 . . ?
C5 C4 H4A 108.9 . . ?
C5 C4 H4B 108.9 . . ?
C4 C5 H5 106.8 . . ?
C4 C5 C6 111.22(15) . . ?
C4 C5 C10 113.15(14) . . ?
C6 C5 H5 106.8 . . ?
C6 C5 C10 111.69(14) . . ?
C10 C5 H5 106.8 . . ?
C5 C6 H6A 108.7 . . ?
C5 C6 H6B 108.7 . . ?
H6A C6 H6B 107.6 . . ?
C7 C6 C5 114.43(14) . . ?
C7 C6 H6A 108.7 . . ?
C7 C6 H6B 108.7 . . ?
O2 C7 C6 113.33(15) . . ?
O2 C7 H7 108.4 . . ?
O2 C7 C8 107.22(13) . . ?
C6 C7 H7 108.4 . . ?
C8 C7 C6 110.87(14) . . ?
C8 C7 H7 108.4 . . ?
C7 C8 H8 107.8 . . ?
C7 C8 C9 111.54(14) . . ?
C9 C8 H8 107.8 . . ?
C14 C8 C7 111.72(14) . . ?
C14 C8 H8 107.8 . . ?
C14 C8 C9 109.88(13) . . ?
C8 C9 H9 106.7 . . ?
C8 C9 C10 111.53(13) . . ?
C10 C9 H9 106.7 . . ?
C11 C9 C8 111.74(14) . . ?
C11 C9 H9 106.7 . . ?
C11 C9 C10 112.90(14) . . ?
C1 C10 C5 108.43(14) . . ?
C1 C10 C9 112.16(14) . . ?
C5 C10 C9 108.96(13) . . ?
C19 C10 C1 106.33(14) . . ?
C19 C10 C5 109.51(14) . . ?
C19 C10 C9 111.38(14) . . ?
C9 C11 H11A 108.8 . . ?
C9 C11 H11B 108.8 . . ?
H11A C11 H11B 107.7 . . ?
C12 C11 C9 113.89(15) . . ?
C12 C11 H11A 108.8 . . ?
C12 C11 H11B 108.8 . . ?
C11 C12 H12A 109.3 . . ?
C11 C12 H12B 109.3 . . ?
H12A C12 H12B 108.0 . . ?
C13 C12 C11 111.50(14) . . ?
C13 C12 H12A 109.3 . . ?
C13 C12 H12B 109.3 . . ?
C12 C13 C14 106.61(14) . . ?
C12 C13 C17 116.62(14) . . ?
C14 C13 C17 100.10(13) . . ?
C18 C13 C12 110.68(15) . . ?
C18 C13 C14 112.69(15) . . ?
C18 C13 C17 109.75(14) . . ?
C8 C14 C13 113.65(14) . . ?
C8 C14 H14 106.6 . . ?
C8 C14 C15 118.18(14) . . ?
C13 C14 H14 106.6 . . ?
C15 C14 C13 104.39(14) . . ?
C15 C14 H14 106.6 . . ?
C14 C15 H15A 111.0 . . ?
C14 C15 H15B 111.0 . . ?
C14 C15 C16 103.82(13) . . ?
H15A C15 H15B 109.0 . . ?
C16 C15 H15A 111.0 . . ?
C16 C15 H15B 111.0 . . ?
C15 C16 H16A 110.3 . . ?
C15 C16 H16B 110.3 . . ?
C15 C16 C17 107.01(13) . . ?
H16A C16 H16B 108.6 . . ?
C17 C16 H16A 110.3 . . ?
C17 C16 H16B 110.3 . . ?
C13 C17 C16 103.21(14) . . ?
C13 C17 H17 107.2 . . ?
C16 C17 H17 107.2 . . ?
C20 C17 C13 118.42(15) . . ?
C20 C17 C16 112.90(14) . . ?
C20 C17 H17 107.2 . . ?
C13 C18 H18A 109.5 . . ?
C13 C18 H18B 109.5 . . ?
C13 C18 H18C 109.5 . . ?
H18A C18 H18B 109.5 . . ?
H18A C18 H18C 109.5 . . ?
H18B C18 H18C 109.5 . . ?
C10 C19 H19A 109.5 . . ?
C10 C19 H19B 109.5 . . ?
C10 C19 H19C 109.5 . . ?
H19A C19 H19B 109.5 . . ?
H19A C19 H19C 109.5 . . ?
H19B C19 H19C 109.5 . . ?
C17 C20 H20A 104.1 . . ?
C17 C20 H20 110.6 . . ?
C17 C20 C22 106.3(2) . . ?
C21 C20 C17 112.91(15) . . ?
C21 C20 H20A 104.1 . . ?
C21 C20 H20 110.6 . . ?
C21 C20 C22 105.7(2) . . ?
C22 C20 H20 110.6 . . ?
C22A C20 C17 117.0(3) . . ?
C22A C20 H20A 104.1 . . ?
C22A C20 C21 112.8(3) . . ?
C20 C21 H21A 109.5 . . ?
C20 C21 H21B 109.5 . . ?
C20 C21 H21C 109.5 . . ?
H21A C21 H21B 109.5 . . ?
H21A C21 H21C 109.5 . . ?
H21B C21 H21C 109.5 . . ?
C20 C22 H22C 108.8 . . ?
C20 C22 H22D 108.8 . . ?
H22C C22 H22D 107.7 . . ?
C23 C22 C20 113.9(4) . . ?
C23 C22 H22C 108.8 . . ?
C23 C22 H22D 108.8 . . ?
C22 C23 H23A 109.0 . . ?
C22 C23 H23B 109.0 . . ?
H23A C23 H23B 107.8 . . ?
C24 C23 C22 113.1(4) . . ?
C24 C23 H23A 109.0 . . ?
C24 C23 H23B 109.0 . . ?
O1 C24 C23 113.3(3) . . ?
O1 C24 H24C 108.9 . . ?
O1 C24 H24D 108.9 . . ?
C23 C24 H24C 108.9 . . ?
C23 C24 H24D 108.9 . . ?
H24C C24 H24D 107.7 . . ?
O2 C25 H25A 109.5 . . ?
O2 C25 H25B 109.5 . . ?
O2 C25 H25C 109.5 . . ?
H25A C25 H25B 109.5 . . ?
H25A C25 H25C 109.5 . . ?
H25B C25 H25C 109.5 . . ?
C24A O1A H1AA 109.5 . . ?
C20 C22A H22A 108.8 . . ?
C20 C22A H22B 108.8 . . ?
C20 C22A C23A 113.8(4) . . ?
H22A C22A H22B 107.7 . . ?
C23A C22A H22A 108.8 . . ?
C23A C22A H22B 108.8 . . ?
C22A C23A H23C 108.4 . . ?
C22A C23A H23D 108.4 . . ?
H23C C23A H23D 107.5 . . ?
C24A C23A C22A 115.4(4) . . ?
C24A C23A H23C 108.4 . . ?
C24A C23A H23D 108.4 . . ?
O1A C24A C23A 112.4(3) . . ?
O1A C24A H24A 109.1 . . ?
O1A C24A H24B 109.1 . . ?
C23A C24A H24A 109.1 . . ?
C23A C24A H24B 109.1 . . ?
H24A C24A H24B 107.9 . . ?
C24B O1B H1BC 109.5 . . ?
C25B O2B C7B 114.05(15) . . ?
H1BA C1B H1BB 107.5 . . ?
C2B C1B H1BA 108.5 . . ?
C2B C1B H1BB 108.5 . . ?
C2B C1B C10B 115.01(16) . . ?
C10B C1B H1BA 108.5 . . ?
C10B C1B H1BB 108.5 . . ?
C1B C2B H2BA 109.6 . . ?
C1B C2B H2BB 109.6 . . ?
C1B C2B C3B 110.08(16) . . ?
H2BA C2B H2BB 108.2 . . ?
C3B C2B H2BA 109.6 . . ?
C3B C2B H2BB 109.6 . . ?
C2B C3B H3BA 109.6 . . ?
C2B C3B H3BB 109.6 . . ?
H3BA C3B H3BB 108.1 . . ?
C4B C3B C2B 110.40(15) . . ?
C4B C3B H3BA 109.6 . . ?
C4B C3B H3BB 109.6 . . ?
C3B C4B H4BA 109.0 . . ?
C3B C4B H4BB 109.0 . . ?
C3B C4B C5B 112.95(17) . . ?
H4BA C4B H4BB 107.8 . . ?
C5B C4B H4BA 109.0 . . ?
C5B C4B H4BB 109.0 . . ?
C4B C5B H5B 106.7 . . ?
C4B C5B C6B 110.94(16) . . ?
C4B C5B C10B 113.47(15) . . ?
C6B C5B H5B 106.7 . . ?
C6B C5B C10B 111.86(14) . . ?
C10B C5B H5B 106.7 . . ?
C5B C6B H6BA 108.7 . . ?
C5B C6B H6BB 108.7 . . ?
H6BA C6B H6BB 107.6 . . ?
C7B C6B C5B 114.33(15) . . ?
C7B C6B H6BA 108.7 . . ?
C7B C6B H6BB 108.7 . . ?
O2B C7B C6B 113.36(14) . . ?
O2B C7B H7B 108.4 . . ?
O2B C7B C8B 106.76(14) . . ?
C6B C7B H7B 108.4 . . ?
C8B C7B C6B 111.33(15) . . ?
C8B C7B H7B 108.4 . . ?
C7B C8B H8B 107.8 . . ?
C7B C8B C9B 112.57(14) . . ?
C9B C8B H8B 107.8 . . ?
C14B C8B C7B 111.13(14) . . ?
C14B C8B H8B 107.8 . . ?
C14B C8B C9B 109.63(14) . . ?
C8B C9B H9B 106.9 . . ?
C8B C9B C10B 112.32(14) . . ?
C10B C9B H9B 106.9 . . ?
C11B C9B C8B 109.64(13) . . ?
C11B C9B H9B 106.9 . . ?
C11B C9B C10B 113.70(14) . . ?
C1B C10B C5B 108.03(14) . . ?
C1B C10B C9B 111.77(14) . . ?
C5B C10B C9B 108.88(14) . . ?
C19B C10B C1B 106.48(15) . . ?
C19B C10B C5B 109.74(15) . . ?
C19B C10B C9B 111.84(14) . . ?
C9B C11B H11C 108.8 . . ?
C9B C11B H11D 108.8 . . ?
C9B C11B C12B 113.97(15) . . ?
H11C C11B H11D 107.7 . . ?
C12B C11B H11C 108.8 . . ?
C12B C11B H11D 108.8 . . ?
C11B C12B H12C 109.3 . . ?
C11B C12B H12D 109.3 . . ?
H12C C12B H12D 107.9 . . ?
C13B C12B C11B 111.82(14) . . ?
C13B C12B H12C 109.3 . . ?
C13B C12B H12D 109.3 . . ?
C12B C13B C14B 106.73(13) . . ?
C12B C13B C17B 117.36(14) . . ?
C12B C13B C18B 110.19(15) . . ?
C14B C13B C17B 99.26(14) . . ?
C18B C13B C14B 112.92(14) . . ?
C18B C13B C17B 109.98(14) . . ?
C8B C14B C13B 115.07(14) . . ?
C8B C14B H14B 105.9 . . ?
C8B C14B C15B 118.59(15) . . ?
C13B C14B H14B 105.9 . . ?
C15B C14B C13B 104.51(14) . . ?
C15B C14B H14B 105.9 . . ?
C14B C15B H15C 111.0 . . ?
C14B C15B H15D 111.0 . . ?
C14B C15B C16B 103.77(14) . . ?
H15C C15B H15D 109.0 . . ?
C16B C15B H15C 111.0 . . ?
C16B C15B H15D 111.0 . . ?
C15B C16B H16C 110.4 . . ?
C15B C16B H16D 110.4 . . ?
C15B C16B C17B 106.85(15) . . ?
H16C C16B H16D 108.6 . . ?
C17B C16B H16C 110.4 . . ?
C17B C16B H16D 110.4 . . ?
C13B C17B H17B 106.7 . . ?
C16B C17B C13B 102.66(14) . . ?
C16B C17B H17B 106.7 . . ?
C20B C17B C13B 119.48(15) . . ?
C20B C17B C16B 113.78(15) . . ?
C20B C17B H17B 106.7 . . ?
C13B C18B H18D 109.5 . . ?
C13B C18B H18E 109.5 . . ?
C13B C18B H18F 109.5 . . ?
H18D C18B H18E 109.5 . . ?
H18D C18B H18F 109.5 . . ?
H18E C18B H18F 109.5 . . ?
C10B C19B H19D 109.5 . . ?
C10B C19B H19E 109.5 . . ?
C10B C19B H19F 109.5 . . ?
H19D C19B H19E 109.5 . . ?
H19D C19B H19F 109.5 . . ?
H19E C19B H19F 109.5 . . ?
C17B C20B H20B 108.4 . . ?
C17B C20B C22B 112.44(15) . . ?
C21B C20B C17B 111.39(15) . . ?
C21B C20B H20B 108.4 . . ?
C21B C20B C22B 107.82(16) . . ?
C22B C20B H20B 108.4 . . ?
C20B C21B H21D 109.5 . . ?
C20B C21B H21E 109.5 . . ?
C20B C21B H21F 109.5 . . ?
H21D C21B H21E 109.5 . . ?
H21D C21B H21F 109.5 . . ?
H21E C21B H21F 109.5 . . ?
C20B C22B H22G 107.0 . . ?
C20B C22B H22H 107.0 . . ?
C20B C22B H22E 109.4 . . ?
C20B C22B H22F 109.4 . . ?
C20B C22B C23B 111.2(2) . . ?
H22G C22B H22H 106.7 . . ?
H22E C22B H22F 108.0 . . ?
C23B C22B H22E 109.4 . . ?
C23B C22B H22F 109.4 . . ?
C23C C22B C20B 121.5(2) . . ?
C23C C22B H22G 107.0 . . ?
C23C C22B H22H 107.0 . . ?
C22B C23B H23G 109.1 . . ?
C22B C23B H23H 109.1 . . ?
H23G C23B H23H 107.8 . . ?
C24B C23B C22B 112.6(3) . . ?
C24B C23B H23G 109.1 . . ?
C24B C23B H23H 109.1 . . ?
O1B C24B C23B 111.0(2) . . ?
O1B C24B H24E 109.4 . . ?
O1B C24B H24F 109.4 . . ?
C23B C24B H24E 109.4 . . ?
C23B C24B H24F 109.4 . . ?
H24G C24B H24H 108.0 . . ?
H24E C24B H24F 108.0 . . ?
O1C C24B H24G 109.4 . . ?
O1C C24B H24H 109.4 . . ?
O1C C24B C23C 111.2(2) . . ?
C23C C24B H24G 109.4 . . ?
C23C C24B H24H 109.4 . . ?
O2B C25B H25D 109.5 . . ?
O2B C25B H25E 109.5 . . ?
O2B C25B H25F 109.5 . . ?
H25D C25B H25E 109.5 . . ?
H25D C25B H25F 109.5 . . ?
H25E C25B H25F 109.5 . . ?
C24B O1C H1C 109.5 . . ?
C22B C23C C24B 115.0(3) . . ?
C22B C23C H23E 108.5 . . ?
C22B C23C H23F 108.5 . . ?
C24B C23C H23E 108.5 . . ?
C24B C23C H23F 108.5 . . ?
H23E C23C H23F 107.5 . . ?

loop_
_geom_bond_atom_site_label_1
_geom_bond_atom_site_label_2
_geom_bond_distance
_geom_bond_site_symmetry_2
_geom_bond_publ_flag
O1 H1 0.8200 . ?
O1 C24 1.416(6) . ?
O2 C7 1.432(2) . ?
O2 C25 1.414(2) . ?
C1 H1A 0.9700 . ?
C1 H1B 0.9700 . ?
C1 C2 1.521(3) . ?
C1 C10 1.547(2) . ?
C2 H2A 0.9700 . ?
C2 H2B 0.9700 . ?
C2 C3 1.530(3) . ?
C3 H3A 0.9700 . ?
C3 H3B 0.9700 . ?
C3 C4 1.523(3) . ?
C4 H4A 0.9700 . ?
C4 H4B 0.9700 . ?
C4 C5 1.534(2) . ?
C5 H5 0.9800 . ?
C5 C6 1.539(2) . ?
C5 C10 1.556(2) . ?
C6 H6A 0.9700 . ?
C6 H6B 0.9700 . ?
C6 C7 1.534(2) . ?
C7 H7 0.9800 . ?
C7 C8 1.529(2) . ?
C8 H8 0.9800 . ?
C8 C9 1.548(2) . ?
C8 C14 1.524(2) . ?
C9 H9 0.9800 . ?
C9 C10 1.561(2) . ?
C9 C11 1.540(2) . ?
C10 C19 1.544(2) . ?
C11 H11A 0.9700 . ?
C11 H11B 0.9700 . ?
C11 C12 1.538(2) . ?
C12 H12A 0.9700 . ?
C12 H12B 0.9700 . ?
C12 C13 1.535(2) . ?
C13 C14 1.546(2) . ?
C13 C17 1.555(2) . ?
C13 C18 1.531(2) . ?
C14 H14 0.9800 . ?
C14 C15 1.530(2) . ?
C15 H15A 0.9700 . ?
C15 H15B 0.9700 . ?
C15 C16 1.547(2) . ?
C16 H16A 0.9700 . ?
C16 H16B 0.9700 . ?
C16 C17 1.561(2) . ?
C17 H17 0.9800 . ?
C17 C20 1.533(2) . ?
C18 H18A 0.9600 . ?
C18 H18B 0.9600 . ?
C18 H18C 0.9600 . ?
C19 H19A 0.9600 . ?
C19 H19B 0.9600 . ?
C19 H19C 0.9600 . ?
C20 H20A 0.9800 . ?
C20 H20 0.9800 . ?
C20 C21 1.533(3) . ?
C20 C22 1.645(5) . ?
C20 C22A 1.442(6) . ?
C21 H21A 0.9600 . ?
C21 H21B 0.9600 . ?
C21 H21C 0.9600 . ?
C22 H22C 0.9700 . ?
C22 H22D 0.9700 . ?
C22 C23 1.531(6) . ?
C23 H23A 0.9700 . ?
C23 H23B 0.9700 . ?
C23 C24 1.506(6) . ?
C24 H24C 0.9700 . ?
C24 H24D 0.9700 . ?
C25 H25A 0.9600 . ?
C25 H25B 0.9600 . ?
C25 H25C 0.9600 . ?
O1A H1AA 0.8200 . ?
O1A C24A 1.426(5) . ?
C22A H22A 0.9700 . ?
C22A H22B 0.9700 . ?
C22A C23A 1.519(7) . ?
C23A H23C 0.9700 . ?
C23A H23D 0.9700 . ?
C23A C24A 1.509(5) . ?
C24A H24A 0.9700 . ?
C24A H24B 0.9700 . ?
O1B H1BC 0.8200 . ?
O1B C24B 1.448(3) . ?
O2B C7B 1.432(2) . ?
O2B C25B 1.412(2) . ?
C1B H1BA 0.9700 . ?
C1B H1BB 0.9700 . ?
C1B C2B 1.521(3) . ?
C1B C10B 1.547(3) . ?
C2B H2BA 0.9700 . ?
C2B H2BB 0.9700 . ?
C2B C3B 1.526(3) . ?
C3B H3BA 0.9700 . ?
C3B H3BB 0.9700 . ?
C3B C4B 1.522(3) . ?
C4B H4BA 0.9700 . ?
C4B H4BB 0.9700 . ?
C4B C5B 1.536(2) . ?
C5B H5B 0.9800 . ?
C5B C6B 1.537(3) . ?
C5B C10B 1.557(2) . ?
C6B H6BA 0.9700 . ?
C6B H6BB 0.9700 . ?
C6B C7B 1.531(3) . ?
C7B H7B 0.9800 . ?
C7B C8B 1.530(2) . ?
C8B H8B 0.9800 . ?
C8B C9B 1.546(2) . ?
C8B C14B 1.520(2) . ?
C9B H9B 0.9800 . ?
C9B C10B 1.560(2) . ?
C9B C11B 1.539(2) . ?
C10B C19B 1.540(2) . ?
C11B H11C 0.9700 . ?
C11B H11D 0.9700 . ?
C11B C12B 1.539(2) . ?
C12B H12C 0.9700 . ?
C12B H12D 0.9700 . ?
C12B C13B 1.536(2) . ?
C13B C14B 1.543(2) . ?
C13B C17B 1.559(2) . ?
C13B C18B 1.540(2) . ?
C14B H14B 0.9800 . ?
C14B C15B 1.528(2) . ?
C15B H15C 0.9700 . ?
C15B H15D 0.9700 . ?
C15B C16B 1.545(3) . ?
C16B H16C 0.9700 . ?
C16B H16D 0.9700 . ?
C16B C17B 1.557(2) . ?
C17B H17B 0.9800 . ?
C17B C20B 1.539(2) . ?
C18B H18D 0.9600 . ?
C18B H18E 0.9600 . ?
C18B H18F 0.9600 . ?
C19B H19D 0.9600 . ?
C19B H19E 0.9600 . ?
C19B H19F 0.9600 . ?
C20B H20B 0.9800 . ?
C20B C21B 1.538(3) . ?
C20B C22B 1.551(3) . ?
C21B H21D 0.9600 . ?
C21B H21E 0.9600 . ?
C21B H21F 0.9600 . ?
C22B H22G 0.9700 . ?
C22B H22H 0.9700 . ?
C22B H22E 0.9700 . ?
C22B H22F 0.9700 . ?
C22B C23B 1.582(4) . ?
C22B C23C 1.495(4) . ?
C23B H23G 0.9700 . ?
C23B H23H 0.9700 . ?
C23B C24B 1.482(5) . ?
C24B H24G 0.9700 . ?
C24B H24H 0.9700 . ?
C24B H24E 0.9700 . ?
C24B H24F 0.9700 . ?
C24B O1C 1.448(3) . ?
C24B C23C 1.527(4) . ?
C25B H25D 0.9600 . ?
C25B H25E 0.9600 . ?
C25B H25F 0.9600 . ?
O1C H1C 0.8200 . ?
C23C H23E 0.9700 . ?
C23C H23F 0.9700 . ?

loop_
_exptl_oxdiff_crystal_face_indexfrac_h
_exptl_oxdiff_crystal_face_indexfrac_k
_exptl_oxdiff_crystal_face_indexfrac_l
_exptl_oxdiff_crystal_face_x
_exptl_oxdiff_crystal_face_y
_exptl_oxdiff_crystal_face_z
-22.9977 4.0001 1.0000 -0.4060 -0.1574 -0.8682
22.9977 -4.0001 -1.0000 0.4060 0.1574 0.8682
6.9950 -0.9999 5.0000 -0.9167 0.1796 0.4663
-13.9946 3.0000 -4.0000 0.6524 -0.1446 -0.7585
11.0014 8.0002 -0.0002 0.0443 0.9484 -0.2807
-11.0014 -8.0002 0.0002 -0.0443 -0.9484 0.2807
